data_2202033
loop_
_publ_author_name
'Harrison, William T. A.'

_publ_section_title
;
 Guanidinium dihydrogen phosphite
;
_journal_issue 6
_journal_name_full 'Acta Crystallographica Section E'
_journal_page_first o769
_journal_page_last o770
_journal_paper_doi 10.1107/S1600536803009644
_journal_volume 59
_journal_year 2003
_chemical_formula_iupac 'C N3 H6 1+, H2 P O3 1-'
_chemical_formula_moiety 'C N3 H6 1+, H2 P O3 1-'
_chemical_formula_sum 'C H8 N3 O3 P'
_chemical_formula_weight 141.07
_chemical_name_systematic
;
Guanidinium dihydrogen phosphite
;
_space_group_IT_number 4
_symmetry_cell_setting monoclinic
_symmetry_space_group_name_Hall 'P 2yb'
_symmetry_space_group_name_H-M 'P 1 21 1'
_atom_sites_solution_hydrogens 'geom and difmap (O-H species)'
_atom_sites_solution_primary direct
_audit_creation_method SHELXL-97
_cell_angle_alpha 90.00
_cell_angle_beta 100.631(2)
_cell_angle_gamma 90.00
_cell_formula_units_Z 2
_cell_length_a 4.5268(3)
_cell_length_b 7.4711(5)
_cell_length_c 9.1856(6)
_cell_measurement_reflns_used 2092
_cell_measurement_temperature 293(2)
_cell_measurement_theta_max 32.30
_cell_measurement_theta_min 2.26
_cell_volume 305.33(4)
_computing_cell_refinement 'SAINT (Bruker, 1999)'
_computing_data_collection 'SMART (Bruker, 1999)'
_computing_data_reduction SAINT
_computing_molecular_graphics 'ORTEP-3 (Farrugia, 1997) and ATOMS (Shape Software, 1999)'
_computing_publication_material SHELXL97
_computing_structure_refinement SHELXL97
_computing_structure_solution 'SHELXS97 (Sheldrick, 1997)'
_diffrn_ambient_temperature 293(2)
_diffrn_measured_fraction_theta_full 0.996
_diffrn_measured_fraction_theta_max 0.996
_diffrn_measurement_device_type 'Bruker SMART1000 CCD'
_diffrn_measurement_method \w
_diffrn_radiation_monochromator graphite
_diffrn_radiation_source 'fine-focus sealed tube'
_diffrn_radiation_type MoK\a
_diffrn_radiation_wavelength 0.71073
_diffrn_reflns_av_R_equivalents 0.0147
_diffrn_reflns_av_sigmaI/netI 0.0214
_diffrn_reflns_limit_h_max 6
_diffrn_reflns_limit_h_min -4
_diffrn_reflns_limit_k_max 10
_diffrn_reflns_limit_k_min -11
_diffrn_reflns_limit_l_max 13
_diffrn_reflns_limit_l_min -13
_diffrn_reflns_number 3144
_diffrn_reflns_theta_full 32.48
_diffrn_reflns_theta_max 32.48
_diffrn_reflns_theta_min 2.26
_diffrn_standards_decay_% 0
_exptl_absorpt_coefficient_mu 0.382
_exptl_absorpt_correction_T_max 0.944
_exptl_absorpt_correction_T_min 0.891
_exptl_absorpt_correction_type multi-scan
_exptl_absorpt_process_details '(SADABS; Bruker, 1999)'
_exptl_crystal_colour colourless
_exptl_crystal_density_diffrn 1.534
_exptl_crystal_density_method 'not measured'
_exptl_crystal_description block
_exptl_crystal_F_000 148
_exptl_crystal_size_max 0.32
_exptl_crystal_size_mid 0.21
_exptl_crystal_size_min 0.16
_refine_diff_density_max 0.275
_refine_diff_density_min -0.231
_refine_ls_abs_structure_details 'Flack (1983), 1055 Friedel pairs'
_refine_ls_abs_structure_Flack -0.03(9)
_refine_ls_extinction_method none
_refine_ls_goodness_of_fit_ref 0.994
_refine_ls_hydrogen_treatment constr
_refine_ls_matrix_type full
_refine_ls_number_parameters 73
_refine_ls_number_reflns 1836
_refine_ls_number_restraints 1
_refine_ls_restrained_S_all 0.994
_refine_ls_R_factor_all 0.0323
_refine_ls_R_factor_gt 0.0290
_refine_ls_shift/su_max <0.001
_refine_ls_shift/su_mean 0.000
_refine_ls_structure_factor_coef Fsqd
_refine_ls_weighting_details 'calc w = 1/[\s^2^(Fo^2^)+(0.0506P)^2^] where P = (Fo^2^+2Fc^2^)/3'
_refine_ls_weighting_scheme calc
_refine_ls_wR_factor_gt 0.0737
_refine_ls_wR_factor_ref 0.0756
_reflns_number_gt 1691
_reflns_number_total 1836
_reflns_threshold_expression I>2\s(I)
_cod_data_source_file lh6055.cif
_cod_data_source_block I
_cod_original_cell_volume 305.33(3)
_cod_original_sg_symbol_H-M 'P 21'
_cod_database_code 2202033
_cod_database_fobs_code 2202033

loop_
_symmetry_equiv_pos_as_xyz
'x, y, z'
'-x, y+1/2, -z'

loop_
_atom_site_label
_atom_site_fract_x
_atom_site_fract_y
_atom_site_fract_z
_atom_site_U_iso_or_equiv
_atom_site_adp_type
_atom_site_calc_flag
_atom_site_refinement_flags
_atom_site_occupancy
_atom_site_disorder_assembly
_atom_site_disorder_group
_atom_site_type_symbol
P1 0.05592(7) 0.82326(5) 0.67043(3) 0.03008(9) Uani d . 1 . . P
H1 -0.2401 0.8142 0.6492 0.036 Uiso calc R 1 . . H
O1 0.1445(3) 1.02556(15) 0.65761(13) 0.0447(3) Uani d . 1 . . O
H2 0.0576 1.0775 0.5827 0.054 Uiso d R 1 . . H
O2 0.1744(3) 0.76649(18) 0.82545(12) 0.0456(3) Uani d . 1 . . O
O3 0.1579(3) 0.71352(15) 0.55118(12) 0.0401(3) Uani d . 1 . . O
C1 0.3189(4) 0.8857(2) 0.17856(16) 0.0346(3) Uani d . 1 . . C
N1 0.4001(4) 0.9221(2) 0.32228(14) 0.0434(3) Uani d . 1 . . N
H3 0.3291 0.8596 0.3865 0.052 Uiso calc R 1 . . H
H4 0.5236 1.0081 0.3509 0.052 Uiso calc R 1 . . H
N2 0.4276(4) 0.9817(2) 0.07947(15) 0.0450(3) Uani d . 1 . . N
H5 0.3748 0.9581 -0.0133 0.054 Uiso calc R 1 . . H
H6 0.5511 1.0677 0.1078 0.054 Uiso calc R 1 . . H
N3 0.1295(4) 0.7541(2) 0.13305(16) 0.0471(4) Uani d . 1 . . N
H7 0.0782 0.7317 0.0400 0.057 Uiso calc R 1 . . H
H8 0.0574 0.6909 0.1965 0.057 Uiso calc R 1 . . H

loop_
_atom_site_aniso_label
_atom_site_aniso_U_11
_atom_site_aniso_U_22
_atom_site_aniso_U_33
_atom_site_aniso_U_12
_atom_site_aniso_U_13
_atom_site_aniso_U_23
P1 0.03987(16) 0.02707(14) 0.02260(13) 0.00271(16) 0.00391(10) 0.00014(13)
O1 0.0700(8) 0.0256(5) 0.0353(5) 0.0021(5) 0.0011(5) 0.0008(4)
O2 0.0709(8) 0.0398(6) 0.0251(5) 0.0093(5) 0.0062(5) 0.0062(4)
O3 0.0588(7) 0.0342(6) 0.0281(5) -0.0011(5) 0.0099(5) -0.0076(4)
C1 0.0439(8) 0.0307(6) 0.0296(6) 0.0007(5) 0.0079(5) 0.0006(5)
N1 0.0633(9) 0.0382(7) 0.0282(6) -0.0087(6) 0.0070(6) -0.0010(5)
N2 0.0636(9) 0.0415(7) 0.0317(6) -0.0156(7) 0.0134(6) -0.0019(6)
N3 0.0647(10) 0.0446(8) 0.0321(6) -0.0179(7) 0.0093(7) 0.0000(5)

loop_
_atom_type_symbol
_atom_type_description
_atom_type_scat_dispersion_real
_atom_type_scat_dispersion_imag
_atom_type_scat_source
C C 0.0033 0.0016 'International Tables Vol C Tables 4.2.6.8 and 6.1.1.4'
H H 0.0000 0.0000 'International Tables Vol C Tables 4.2.6.8 and 6.1.1.4'
N N 0.0061 0.0033 'International Tables Vol C Tables 4.2.6.8 and 6.1.1.4'
O O 0.0106 0.0060 'International Tables Vol C Tables 4.2.6.8 and 6.1.1.4'
P P 0.1023 0.0942 'International Tables Vol C Tables 4.2.6.8 and 6.1.1.4'

loop_
_geom_angle_atom_site_label_1
_geom_angle_atom_site_label_2
_geom_angle_atom_site_label_3
_geom_angle
O2 P1 O3 115.84(7)
O2 P1 O1 107.07(7)
O3 P1 O1 110.59(7)
O2 P1 H1 107.7
O3 P1 H1 107.7
O1 P1 H1 107.7
P1 O1 H2 115.2
N3 C1 N2 119.20(14)
N3 C1 N1 120.67(15)
N2 C1 N1 120.13(15)
C1 N1 H3 120.0
C1 N1 H4 120.0
H3 N1 H4 120.0
C1 N2 H5 120.0
C1 N2 H6 120.0
H5 N2 H6 120.0
C1 N3 H7 120.0
C1 N3 H8 120.0
H7 N3 H8 120.0

loop_
_geom_bond_atom_site_label_1
_geom_bond_atom_site_label_2
_geom_bond_site_symmetry_2
_geom_bond_distance
_geom_bond_publ_flag
P1 O2 . 1.4878(11) yes
P1 O3 . 1.5073(11) yes
P1 O1 . 1.5736(13) yes
P1 H1 . 1.3200 ?
O1 H2 . 0.8241 ?
C1 N3 . 1.321(2) yes
C1 N2 . 1.3227(19) yes
C1 N1 . 1.3314(19) yes
N1 H3 . 0.8600 ?
N1 H4 . 0.8600 ?
N2 H5 . 0.8600 ?
N2 H6 . 0.8600 ?
N3 H7 . 0.8600 ?
N3 H8 . 0.8600 ?

loop_
_geom_hbond_atom_site_label_D
_geom_hbond_atom_site_label_H
_geom_hbond_atom_site_label_A
_geom_hbond_site_symmetry_A
_geom_hbond_distance_DH
_geom_hbond_distance_HA
_geom_hbond_distance_DA
_geom_hbond_angle_DHA
_geom_hbond_publ_flag
O1 H2 O3 2_556 0.82 1.75 2.5602(17) 169 yes
N1 H4 O3 2_656 0.86 2.18 3.039(2) 174 yes
N1 H3 O3 . 0.86 2.12 2.9837(19) 178 yes
N2 H6 O2 2_656 0.86 1.96 2.820(2) 179 yes
N2 H5 O2 1_554 0.86 2.14 2.8907(19) 146 yes
N3 H8 O1 2_546 0.86 2.15 3.005(2) 176 yes
N3 H7 O2 1_554 0.86 2.11 2.8714(19) 147 yes
